data_1568446
loop_
_publ_author_name
'Liu, Xin-Lian'
'Lin, Han-Ze'
'Tan, Lu-Qi'
'Peng, Jin-Bao'

_publ_section_title
;
 Palladium- and Br\/onsted acid-catalyzed enantio-, site- and
 E/Z-selective addition of alkylidenecyclopropanes with imines
;
_journal_issue 9
_journal_name_full 'Chemical Science'
_journal_page_first 2348
_journal_page_last 2352
_journal_paper_doi 10.1039/D2SC05674G
_journal_volume 14
_journal_year 2023
_chemical_absolute_configuration ad
_chemical_formula_moiety 'C24 H23 N O2 S'
_chemical_formula_sum 'C24 H23 N O2 S'
_chemical_formula_weight 389.49
_space_group_crystal_system orthorhombic
_space_group_IT_number 19
_space_group_name_Hall 'P 2ac 2ab'
_space_group_name_H-M_alt 'P 21 21 21'
_atom_sites_solution_hydrogens mixed
_atom_sites_solution_primary direct
_audit_block_doi 10.5517/ccdc.csd.cc2czbvk
_audit_creation_date 2022-08-28
_audit_creation_method
;
Olex2 1.5-beta
(compiled 2021.12.09 svn.r5202d8cf for OlexSys, GUI svn.r6439)
;
_audit_update_record
;
2022-08-29 deposited with the CCDC.	2023-02-02 downloaded from the CCDC.
;
_cell_angle_alpha 90
_cell_angle_beta 90
_cell_angle_gamma 90
_cell_formula_units_Z 4
_cell_length_a 8.3434(2)
_cell_length_b 9.5869(3)
_cell_length_c 25.2570(6)
_cell_measurement_reflns_used 4436
_cell_measurement_temperature 100.00(10)
_cell_measurement_theta_max 71.5780
_cell_measurement_theta_min 4.9360
_cell_volume 2020.24(9)
_computing_cell_refinement 'CrysAlisPro 1.171.39.33c (Rigaku OD, 2017)'
_computing_data_collection 'CrysAlisPro 1.171.39.33c (Rigaku OD, 2017)'
_computing_data_reduction 'CrysAlisPro 1.171.39.33c (Rigaku OD, 2017)'
_computing_molecular_graphics 'Olex2 1.5-beta (Dolomanov et al., 2009)'
_computing_publication_material 'Olex2 1.5-beta (Dolomanov et al., 2009)'
_computing_structure_refinement 'SHELXL 2017/1 (Sheldrick, 2015)'
_computing_structure_solution 'SHELXS  (Sheldrick, 2008)'
_diffrn_ambient_environment N~2~
_diffrn_ambient_temperature 100.00(10)
_diffrn_detector 'CCD plate'
_diffrn_measured_fraction_theta_full 0.998
_diffrn_measured_fraction_theta_max 0.976
_diffrn_measurement_details
;
List of Runs (angles in degrees, time in seconds):

  # Type    Start    End  Width  t~exp~   \w     \q     \k     \f   Frames
#--------------------------------------------------------------------------
  1  \w      8.00  81.00   0.50    0.50    --   42.30 -82.00-150.00  146
  2  \w     83.00 131.00   0.50    0.50    --   42.30  77.00 -60.00   96
  3  \w     92.00 132.00   0.50    0.50    --   42.30  77.00-180.00   80
  4  \w     81.00 125.00   0.50    0.50    --   42.30  77.00 120.00   88
  5  \w    136.00 185.00   0.50    0.56    --  102.30  50.00   0.00   98
  6  \w     92.00 118.00   0.50    0.56    --  102.30  82.00 150.00   52
  7  \w     92.00 122.00   0.50    0.56    --  102.30  82.00-120.00   60
  8  \w    146.00 192.00   0.50    0.56    --  102.30  82.00 150.00   92
  9  \w     48.00 118.00   0.50    0.56    --  102.30 -64.00 150.00  140
 10  \w    132.00 175.00   0.50    0.56    --  102.30  82.00-120.00   86
 11  \w     74.00 131.00   0.50    0.56    --  102.30  50.00   0.00  114
 12  \w    142.00 191.00   0.50    0.56    --  102.30  82.00 -90.00   98
;
_diffrn_measurement_device 'four-circle diffractometer'
_diffrn_measurement_device_type 'XtaLAB AFC12 (RINC): Kappa single'
_diffrn_measurement_method '\w scans'
_diffrn_orient_matrix_type 'CrysAlisPro convention (1999,Acta A55,543-557)'
_diffrn_orient_matrix_UB_11 0.1437661000
_diffrn_orient_matrix_UB_12 0.0072857000
_diffrn_orient_matrix_UB_13 -0.0382248000
_diffrn_orient_matrix_UB_21 0.0775880000
_diffrn_orient_matrix_UB_22 0.1126656000
_diffrn_orient_matrix_UB_23 0.0350415000
_diffrn_orient_matrix_UB_31 0.0860340000
_diffrn_orient_matrix_UB_32 -0.1143782000
_diffrn_orient_matrix_UB_33 0.0321073000
_diffrn_radiation_monochromator mirror
_diffrn_radiation_probe x-ray
_diffrn_radiation_type 'Cu K\a'
_diffrn_radiation_wavelength 1.54184
_diffrn_reflns_av_R_equivalents 0.0246
_diffrn_reflns_av_unetI/netI 0.0375
_diffrn_reflns_Laue_measured_fraction_full 0.998
_diffrn_reflns_Laue_measured_fraction_max 0.976
_diffrn_reflns_limit_h_max 10
_diffrn_reflns_limit_h_min -9
_diffrn_reflns_limit_k_max 11
_diffrn_reflns_limit_k_min -11
_diffrn_reflns_limit_l_max 31
_diffrn_reflns_limit_l_min -30
_diffrn_reflns_number 6222
_diffrn_reflns_point_group_measured_fraction_full 0.882
_diffrn_reflns_point_group_measured_fraction_max 0.851
_diffrn_reflns_theta_full 67.684
_diffrn_reflns_theta_max 71.987
_diffrn_reflns_theta_min 3.500
_diffrn_source 'Rotating-anode X-ray tube'
_diffrn_source_type 'Rigaku (Cu) X-ray Source'
_exptl_absorpt_coefficient_mu 1.569
_exptl_absorpt_correction_T_max 1.00000
_exptl_absorpt_correction_T_min 0.35221
_exptl_absorpt_correction_type multi-scan
_exptl_absorpt_process_details
;
CrysAlisPro 1.171.39.33c (Rigaku Oxford Diffraction, 2017)
Empirical absorption correction using spherical harmonics,
 implemented in SCALE3 ABSPACK scaling algorithm.
;
_exptl_crystal_colour 'clear pale colourless'
_exptl_crystal_density_diffrn 1.281
_exptl_crystal_description block
_exptl_crystal_F_000 824
_exptl_crystal_size_max 0.14
_exptl_crystal_size_mid 0.12
_exptl_crystal_size_min 0.11
_refine_diff_density_max 0.340
_refine_diff_density_min -0.449
_refine_diff_density_rms 0.054
_refine_ls_abs_structure_details
;
 Flack x determined using 1077 quotients [(I+)-(I-)]/[(I+)+(I-)]
 (Parsons, Flack and Wagner, Acta Cryst. B69 (2013) 249-259).
;
_refine_ls_abs_structure_Flack 0.063(14)
_refine_ls_extinction_method none
_refine_ls_goodness_of_fit_ref 1.071
_refine_ls_hydrogen_treatment mixed
_refine_ls_matrix_type full
_refine_ls_number_parameters 258
_refine_ls_number_reflns 3382
_refine_ls_number_restraints 0
_refine_ls_restrained_S_all 1.071
_refine_ls_R_factor_all 0.0387
_refine_ls_R_factor_gt 0.0376
_refine_ls_shift/su_max 0.000
_refine_ls_shift/su_mean 0.000
_refine_ls_structure_factor_coef Fsqd
_refine_ls_weighting_details 'w=1/[\s^2^(Fo^2^)+(0.0393P)^2^+0.8673P] where P=(Fo^2^+2Fc^2^)/3'
_refine_ls_weighting_scheme calc
_refine_ls_wR_factor_gt 0.0931
_refine_ls_wR_factor_ref 0.0937
_reflns_Friedel_coverage 0.511
_reflns_Friedel_fraction_full 0.724
_reflns_Friedel_fraction_max 0.680
_reflns_number_gt 3280
_reflns_number_total 3382
_reflns_threshold_expression 'I > 2\s(I)'
_cod_data_source_file d2sc05674g2.cif
_cod_data_source_block 04-0817
_cod_depositor_comments 'Adding full bibliography for 1568446.cif.'
_cod_database_code 1568446
_shelx_shelxl_version_number 2017/1
_shelx_space_group_comment
;
The symmetry employed for this shelxl refinement is uniquely defined
by the following loop, which should always be used as a source of
symmetry information in preference to the above space-group names.
They are only intended as comments.
;
_shelx_estimated_absorpt_t_max 0.846
_shelx_estimated_absorpt_t_min 0.810
_olex2_refinement_description
;
1. Fixed Uiso
 At 1.2 times of:
  All C(H) groups
 At 1.5 times of:
  All C(H,H,H) groups
2.a Ternary CH refined with riding coordinates:
 C11(H11)
2.b Aromatic/amide H refined with riding coordinates:
 C2(H2), C3(H3), C4(H4), C5(H5), C6(H6), C7(H7), C8(H8), C9(H9), C10(H10),
 C13(H13), C14(H14), C15(H15), C16(H16), C17(H17), C20(H20), C21(H21), C23(H23),
  C24(H24)
2.c Idealised Me refined as rotating group:
 C25(H25A,H25B,H25C)
;
_olex2_submission_special_instructions 'No special instructions were received'
_oxdiff_exptl_absorpt_empirical_details
;
Empirical correction (ABSPACK) includes:
- Absorption correction using spherical harmonics
- Frame scaling
;
_oxdiff_exptl_absorpt_empirical_full_max 2.576
_oxdiff_exptl_absorpt_empirical_full_min 0.557

loop_
_space_group_symop_operation_xyz
'x, y, z'
'-x+1/2, -y, z+1/2'
'-x, y+1/2, -z+1/2'
'x+1/2, -y+1/2, -z'

loop_
_atom_site_label
_atom_site_type_symbol
_atom_site_fract_x
_atom_site_fract_y
_atom_site_fract_z
_atom_site_U_iso_or_equiv
_atom_site_adp_type
_atom_site_occupancy
_atom_site_site_symmetry_order
_atom_site_calc_flag
_atom_site_refinement_flags_posn
_atom_site_refinement_flags_adp
_atom_site_refinement_flags_occupancy
_atom_site_disorder_assembly
_atom_site_disorder_group
S1 S -0.06765(8) 0.62609(7) 0.23220(3) 0.02446(17) Uani 1 1 d . . . . .
O1 O -0.1027(3) 0.4835(2) 0.24495(8) 0.0307(5) Uani 1 1 d . . . . .
O2 O -0.1843(3) 0.7326(2) 0.24370(8) 0.0321(5) Uani 1 1 d . . . . .
N1 N 0.0917(3) 0.6735(3) 0.26499(10) 0.0271(5) Uani 1 1 d . . . . .
H1 H 0.110(5) 0.774(5) 0.2633(17) 0.066(13) Uiso 1 1 d . . . . .
C1 C 0.8156(4) 0.6256(3) 0.42447(11) 0.0266(6) Uani 1 1 d . . . . .
C2 C 0.9812(4) 0.6506(3) 0.42152(12) 0.0304(7) Uani 1 1 d . . . . .
H2 H 1.026556 0.676678 0.389382 0.036 Uiso 1 1 calc R U . . .
C3 C 1.0781(4) 0.6368(3) 0.46591(13) 0.0354(7) Uani 1 1 d . . . . .
H3 H 1.187829 0.652497 0.463176 0.042 Uiso 1 1 calc R U . . .
C4 C 1.0120(4) 0.5997(4) 0.51436(13) 0.0381(8) Uani 1 1 d . . . . .
H4 H 1.076523 0.591724 0.544229 0.046 Uiso 1 1 calc R U . . .
C5 C 0.8490(4) 0.5749(4) 0.51766(12) 0.0360(8) Uani 1 1 d . . . . .
H5 H 0.804140 0.549813 0.550000 0.043 Uiso 1 1 calc R U . . .
C6 C 0.7518(4) 0.5868(3) 0.47355(11) 0.0312(7) Uani 1 1 d . . . . .
H6 H 0.642690 0.568745 0.476539 0.037 Uiso 1 1 calc R U . . .
C7 C 0.7202(4) 0.6372(3) 0.37616(11) 0.0271(6) Uani 1 1 d . . . . .
H7 H 0.776082 0.654894 0.345023 0.033 Uiso 1 1 calc R U . . .
C8 C 0.5605(4) 0.6250(3) 0.37194(10) 0.0270(6) Uani 1 1 d . . . . .
H8 H 0.500011 0.615470 0.402656 0.032 Uiso 1 1 calc R U . . .
C9 C 0.4789(3) 0.6261(3) 0.32142(11) 0.0257(6) Uani 1 1 d . . . . .
H9 H 0.538817 0.645535 0.291251 0.031 Uiso 1 1 calc R U . . .
C10 C 0.3225(4) 0.6007(4) 0.31560(11) 0.0294(7) Uani 1 1 d . . . . .
H10 H 0.261709 0.592791 0.346327 0.035 Uiso 1 1 calc R U . . .
C11 C 0.2353(3) 0.5836(3) 0.26346(11) 0.0270(6) Uani 1 1 d . . . . .
H11 H 0.197799 0.486818 0.261724 0.032 Uiso 1 1 calc R U . . .
C12 C 0.3447(3) 0.6068(3) 0.21613(10) 0.0262(6) Uani 1 1 d . . . . .
C13 C 0.3673(4) 0.7361(3) 0.19241(12) 0.0291(7) Uani 1 1 d . . . . .
H13 H 0.311187 0.813490 0.204638 0.035 Uiso 1 1 calc R U . . .
C14 C 0.4739(4) 0.7499(3) 0.15041(12) 0.0325(7) Uani 1 1 d . . . . .
H14 H 0.487109 0.836226 0.134193 0.039 Uiso 1 1 calc R U . . .
C15 C 0.5604(4) 0.6362(3) 0.13259(10) 0.0293(6) Uani 1 1 d . . . . .
H15 H 0.632437 0.646158 0.104760 0.035 Uiso 1 1 calc R U . . .
C16 C 0.5392(4) 0.5078(3) 0.15631(11) 0.0310(7) Uani 1 1 d . . . . .
H16 H 0.597430 0.431087 0.144553 0.037 Uiso 1 1 calc R U . . .
C17 C 0.4307(4) 0.4930(3) 0.19784(11) 0.0292(6) Uani 1 1 d . . . . .
H17 H 0.415852 0.405990 0.213401 0.035 Uiso 1 1 calc R U . . .
C19 C -0.0223(3) 0.6342(3) 0.16376(10) 0.0236(6) Uani 1 1 d . . . . .
C20 C -0.0283(4) 0.7620(3) 0.13868(11) 0.0280(6) Uani 1 1 d . . . . .
H20 H -0.061360 0.841207 0.156909 0.034 Uiso 1 1 calc R U . . .
C21 C 0.0160(4) 0.7704(3) 0.08571(12) 0.0292(7) Uani 1 1 d . . . . .
H21 H 0.013297 0.856283 0.068614 0.035 Uiso 1 1 calc R U . . .
C22 C 0.0642(4) 0.6530(3) 0.05797(11) 0.0274(6) Uani 1 1 d . . . . .
C23 C 0.0687(4) 0.5259(3) 0.08403(11) 0.0305(6) Uani 1 1 d . . . . .
H23 H 0.100990 0.446446 0.065799 0.037 Uiso 1 1 calc R U . . .
C24 C 0.0257(4) 0.5156(3) 0.13708(12) 0.0280(6) Uani 1 1 d . . . . .
H24 H 0.029271 0.429963 0.154363 0.034 Uiso 1 1 calc R U . . .
C25 C 0.1131(4) 0.6655(4) 0.00068(12) 0.0380(8) Uani 1 1 d . . . . .
H25A H 0.025274 0.702004 -0.019581 0.057 Uiso 1 1 calc R U . . .
H25B H 0.142067 0.575210 -0.012671 0.057 Uiso 1 1 calc R U . . .
H25C H 0.203270 0.727324 -0.002179 0.057 Uiso 1 1 calc R U . . .

loop_
_atom_site_aniso_label
_atom_site_aniso_U_11
_atom_site_aniso_U_22
_atom_site_aniso_U_33
_atom_site_aniso_U_23
_atom_site_aniso_U_13
_atom_site_aniso_U_12
S1 0.0224(3) 0.0295(4) 0.0214(3) 0.0015(3) 0.0028(3) -0.0020(3)
O1 0.0334(11) 0.0294(11) 0.0293(10) 0.0060(9) 0.0053(8) 0.0005(9)
O2 0.0312(11) 0.0337(12) 0.0315(11) 0.0007(10) 0.0078(9) 0.0056(9)
N1 0.0270(12) 0.0294(13) 0.0249(11) -0.0002(11) -0.0011(10) 0.0002(10)
C1 0.0315(15) 0.0240(15) 0.0243(13) -0.0003(13) -0.0016(11) 0.0027(13)
C2 0.0308(15) 0.0268(16) 0.0335(15) 0.0004(13) 0.0024(13) 0.0012(13)
C3 0.0284(15) 0.0306(16) 0.0472(17) -0.0032(15) -0.0060(14) -0.0021(16)
C4 0.0400(18) 0.0387(19) 0.0358(16) -0.0055(15) -0.0117(14) 0.0051(15)
C5 0.0397(18) 0.043(2) 0.0251(15) 0.0004(14) -0.0031(13) 0.0083(15)
C6 0.0281(15) 0.0401(19) 0.0254(13) 0.0009(14) -0.0008(12) 0.0037(14)
C7 0.0295(14) 0.0302(16) 0.0217(12) 0.0004(12) 0.0000(11) -0.0004(14)
C8 0.0334(15) 0.0293(15) 0.0181(11) 0.0016(12) 0.0010(11) 0.0008(15)
C9 0.0275(14) 0.0276(15) 0.0219(12) 0.0015(12) 0.0001(11) 0.0014(14)
C10 0.0273(15) 0.040(2) 0.0206(12) 0.0006(13) 0.0033(11) 0.0042(14)
C11 0.0247(13) 0.0331(16) 0.0232(13) 0.0018(13) 0.0013(12) 0.0035(12)
C12 0.0221(13) 0.0362(18) 0.0201(12) -0.0004(13) -0.0025(10) -0.0022(13)
C13 0.0287(14) 0.0327(17) 0.0260(14) -0.0031(13) 0.0011(12) 0.0033(14)
C14 0.0379(17) 0.0317(16) 0.0280(14) 0.0012(13) 0.0022(13) -0.0019(15)
C15 0.0287(14) 0.0366(16) 0.0226(12) 0.0001(12) 0.0043(12) -0.0002(15)
C16 0.0316(16) 0.0358(17) 0.0258(13) -0.0028(13) 0.0062(12) 0.0031(14)
C17 0.0299(14) 0.0322(16) 0.0256(13) 0.0031(12) 0.0016(13) 0.0017(14)
C19 0.0202(13) 0.0269(14) 0.0236(12) 0.0005(12) 0.0005(10) -0.0024(12)
C20 0.0329(15) 0.0247(15) 0.0262(13) -0.0011(12) 0.0032(12) 0.0028(13)
C21 0.0340(16) 0.0268(16) 0.0268(14) 0.0044(12) 0.0014(12) -0.0011(13)
C22 0.0277(14) 0.0309(16) 0.0238(13) 0.0016(12) 0.0011(12) -0.0019(14)
C23 0.0388(17) 0.0264(15) 0.0264(13) -0.0037(12) 0.0028(14) 0.0029(15)
C24 0.0321(15) 0.0235(15) 0.0283(13) 0.0038(12) 0.0019(12) 0.0005(13)
C25 0.050(2) 0.0383(19) 0.0254(14) 0.0032(14) 0.0076(14) -0.0009(16)

loop_
_atom_type_symbol
_atom_type_description
_atom_type_scat_dispersion_real
_atom_type_scat_dispersion_imag
_atom_type_scat_source
C C 0.0181 0.0091 'International Tables Vol C Tables 4.2.6.8 and 6.1.1.4'
H H 0.0000 0.0000 'International Tables Vol C Tables 4.2.6.8 and 6.1.1.4'
N N 0.0311 0.0180 'International Tables Vol C Tables 4.2.6.8 and 6.1.1.4'
O O 0.0492 0.0322 'International Tables Vol C Tables 4.2.6.8 and 6.1.1.4'
S S 0.3331 0.5567 'International Tables Vol C Tables 4.2.6.8 and 6.1.1.4'

loop_
_geom_angle_atom_site_label_1
_geom_angle_atom_site_label_2
_geom_angle_atom_site_label_3
_geom_angle
_geom_angle_site_symmetry_1
_geom_angle_site_symmetry_3
_geom_angle_publ_flag
O1 S1 O2 119.50(13) . . ?
O1 S1 N1 108.54(13) . . ?
O1 S1 C19 107.74(13) . . ?
O2 S1 N1 104.53(13) . . ?
O2 S1 C19 108.04(13) . . ?
N1 S1 C19 108.02(13) . . ?
S1 N1 H1 112(3) . . ?
C11 N1 S1 119.0(2) . . ?
C11 N1 H1 117(3) . . ?
C2 C1 C7 118.6(3) . . ?
C6 C1 C2 117.8(3) . . ?
C6 C1 C7 123.6(3) . . ?
C1 C2 H2 119.5 . . ?
C3 C2 C1 120.9(3) . . ?
C3 C2 H2 119.5 . . ?
C2 C3 H3 119.9 . . ?
C4 C3 C2 120.3(3) . . ?
C4 C3 H3 119.9 . . ?
C3 C4 H4 120.4 . . ?
C5 C4 C3 119.2(3) . . ?
C5 C4 H4 120.4 . . ?
C4 C5 H5 119.5 . . ?
C6 C5 C4 120.9(3) . . ?
C6 C5 H5 119.5 . . ?
C1 C6 H6 119.6 . . ?
C5 C6 C1 120.9(3) . . ?
C5 C6 H6 119.6 . . ?
C1 C7 H7 116.5 . . ?
C8 C7 C1 126.9(3) . . ?
C8 C7 H7 116.5 . . ?
C7 C8 H8 118.8 . . ?
C7 C8 C9 122.5(3) . . ?
C9 C8 H8 118.8 . . ?
C8 C9 H9 118.1 . . ?
C10 C9 C8 123.7(3) . . ?
C10 C9 H9 118.1 . . ?
C9 C10 H10 117.1 . . ?
C9 C10 C11 125.8(3) . . ?
C11 C10 H10 117.1 . . ?
N1 C11 C10 107.7(2) . . ?
N1 C11 H11 107.1 . . ?
N1 C11 C12 115.0(2) . . ?
C10 C11 H11 107.1 . . ?
C10 C11 C12 112.3(2) . . ?
C12 C11 H11 107.1 . . ?
C13 C12 C11 123.4(3) . . ?
C17 C12 C11 117.3(3) . . ?
C17 C12 C13 119.3(3) . . ?
C12 C13 H13 120.0 . . ?
C12 C13 C14 120.0(3) . . ?
C14 C13 H13 120.0 . . ?
C13 C14 H14 119.8 . . ?
C15 C14 C13 120.5(3) . . ?
C15 C14 H14 119.8 . . ?
C14 C15 H15 120.2 . . ?
C16 C15 C14 119.7(3) . . ?
C16 C15 H15 120.2 . . ?
C15 C16 H16 120.0 . . ?
C15 C16 C17 120.1(3) . . ?
C17 C16 H16 120.0 . . ?
C12 C17 C16 120.5(3) . . ?
C12 C17 H17 119.8 . . ?
C16 C17 H17 119.8 . . ?
C20 C19 S1 118.6(2) . . ?
C20 C19 C24 121.2(2) . . ?
C24 C19 S1 120.1(2) . . ?
C19 C20 H20 120.5 . . ?
C19 C20 C21 118.9(3) . . ?
C21 C20 H20 120.5 . . ?
C20 C21 H21 119.4 . . ?
C22 C21 C20 121.1(3) . . ?
C22 C21 H21 119.4 . . ?
C21 C22 C23 118.8(2) . . ?
C21 C22 C25 119.9(3) . . ?
C23 C22 C25 121.2(3) . . ?
C22 C23 H23 119.6 . . ?
C22 C23 C24 120.9(3) . . ?
C24 C23 H23 119.6 . . ?
C19 C24 C23 119.1(3) . . ?
C19 C24 H24 120.5 . . ?
C23 C24 H24 120.5 . . ?
C22 C25 H25A 109.5 . . ?
C22 C25 H25B 109.5 . . ?
C22 C25 H25C 109.5 . . ?
H25A C25 H25B 109.5 . . ?
H25A C25 H25C 109.5 . . ?
H25B C25 H25C 109.5 . . ?

loop_
_geom_bond_atom_site_label_1
_geom_bond_atom_site_label_2
_geom_bond_distance
_geom_bond_site_symmetry_2
_geom_bond_publ_flag
S1 O1 1.434(2) . ?
S1 O2 1.441(2) . ?
S1 N1 1.631(3) . ?
S1 C19 1.771(3) . ?
N1 H1 0.98(5) . ?
N1 C11 1.476(4) . ?
C1 C2 1.404(4) . ?
C1 C6 1.399(4) . ?
C1 C7 1.461(4) . ?
C2 H2 0.9300 . ?
C2 C3 1.389(4) . ?
C3 H3 0.9300 . ?
C3 C4 1.389(5) . ?
C4 H4 0.9300 . ?
C4 C5 1.383(5) . ?
C5 H5 0.9300 . ?
C5 C6 1.382(4) . ?
C6 H6 0.9300 . ?
C7 H7 0.9300 . ?
C7 C8 1.341(4) . ?
C8 H8 0.9300 . ?
C8 C9 1.446(4) . ?
C9 H9 0.9300 . ?
C9 C10 1.336(4) . ?
C10 H10 0.9300 . ?
C10 C11 1.513(4) . ?
C11 H11 0.9800 . ?
C11 C12 1.521(4) . ?
C12 C13 1.390(4) . ?
C12 C17 1.385(4) . ?
C13 H13 0.9300 . ?
C13 C14 1.390(4) . ?
C14 H14 0.9300 . ?
C14 C15 1.383(4) . ?
C15 H15 0.9300 . ?
C15 C16 1.380(4) . ?
C16 H16 0.9300 . ?
C16 C17 1.393(4) . ?
C17 H17 0.9300 . ?
C19 C20 1.380(4) . ?
C19 C24 1.382(4) . ?
C20 H20 0.9300 . ?
C20 C21 1.390(4) . ?
C21 H21 0.9300 . ?
C21 C22 1.385(4) . ?
C22 C23 1.385(4) . ?
C22 C25 1.509(4) . ?
C23 H23 0.9300 . ?
C23 C24 1.391(4) . ?
C24 H24 0.9300 . ?
C25 H25A 0.9600 . ?
C25 H25B 0.9600 . ?
C25 H25C 0.9600 . ?

loop_
_geom_torsion_atom_site_label_1
_geom_torsion_atom_site_label_2
_geom_torsion_atom_site_label_3
_geom_torsion_atom_site_label_4
_geom_torsion
_geom_torsion_site_symmetry_1
_geom_torsion_site_symmetry_2
_geom_torsion_site_symmetry_3
_geom_torsion_site_symmetry_4
_geom_torsion_publ_flag
S1 N1 C11 C10 -149.3(2) . . . . ?
S1 N1 C11 C12 84.6(3) . . . . ?
S1 C19 C20 C21 176.4(2) . . . . ?
S1 C19 C24 C23 -176.7(2) . . . . ?
O1 S1 N1 C11 49.4(2) . . . . ?
O1 S1 C19 C20 162.1(2) . . . . ?
O1 S1 C19 C24 -21.1(3) . . . . ?
O2 S1 N1 C11 178.0(2) . . . . ?
O2 S1 C19 C20 31.7(3) . . . . ?
O2 S1 C19 C24 -151.5(2) . . . . ?
N1 S1 C19 C20 -80.8(2) . . . . ?
N1 S1 C19 C24 95.9(3) . . . . ?
N1 C11 C12 C13 33.3(4) . . . . ?
N1 C11 C12 C17 -149.7(3) . . . . ?
C1 C2 C3 C4 -0.9(5) . . . . ?
C1 C7 C8 C9 -174.4(3) . . . . ?
C2 C1 C6 C5 0.6(5) . . . . ?
C2 C1 C7 C8 -175.9(3) . . . . ?
C2 C3 C4 C5 0.9(5) . . . . ?
C3 C4 C5 C6 -0.1(6) . . . . ?
C4 C5 C6 C1 -0.6(5) . . . . ?
C6 C1 C2 C3 0.1(5) . . . . ?
C6 C1 C7 C8 6.0(5) . . . . ?
C7 C1 C2 C3 -178.0(3) . . . . ?
C7 C1 C6 C5 178.7(3) . . . . ?
C7 C8 C9 C10 173.3(3) . . . . ?
C8 C9 C10 C11 -172.3(3) . . . . ?
C9 C10 C11 N1 -130.9(4) . . . . ?
C9 C10 C11 C12 -3.3(5) . . . . ?
C10 C11 C12 C13 -90.3(3) . . . . ?
C10 C11 C12 C17 86.7(3) . . . . ?
C11 C12 C13 C14 177.7(3) . . . . ?
C11 C12 C17 C16 -176.8(3) . . . . ?
C12 C13 C14 C15 -1.3(5) . . . . ?
C13 C12 C17 C16 0.3(4) . . . . ?
C13 C14 C15 C16 0.8(5) . . . . ?
C14 C15 C16 C17 0.3(5) . . . . ?
C15 C16 C17 C12 -0.8(5) . . . . ?
C17 C12 C13 C14 0.8(4) . . . . ?
C19 S1 N1 C11 -67.1(2) . . . . ?
C19 C20 C21 C22 0.6(5) . . . . ?
C20 C19 C24 C23 0.0(5) . . . . ?
C20 C21 C22 C23 -0.4(5) . . . . ?
C20 C21 C22 C25 -179.4(3) . . . . ?
C21 C22 C23 C24 0.1(5) . . . . ?
C22 C23 C24 C19 0.1(5) . . . . ?
C24 C19 C20 C21 -0.4(4) . . . . ?
C25 C22 C23 C24 179.0(3) . . . . ?
